data_1564721
loop_
_publ_author_name
'Aldridge, Simon'
'McManus, Caitil\'in'
'Hicks, Jamie'
'Goicoechea, Jose M.'
'Cui, Xianlu'
'Zhao, Lili'
'Frenking, Gernot'

_publ_section_title
;
 Coinage metal aluminyl complexes: probing regiochemistry and mechanism in
 the insertion and reduction of carbon dioxide
;
_journal_name_full 'Chemical Science'
_journal_paper_doi 10.1039/D1SC04676D
_journal_year 2021
_chemical_formula_moiety 'C60 H89 Ag Al N2 O4 P, 2.5(C6 H6)'
_chemical_formula_sum 'C75 H104 Ag Al N2 O4 P'
_chemical_formula_weight 1263.42
_space_group_crystal_system triclinic
_space_group_IT_number 2
_space_group_name_Hall '-P 1'
_space_group_name_H-M_alt 'P -1'
_atom_sites_solution_hydrogens geom
_atom_sites_solution_primary dual
_audit_creation_date 2021-02-07
_audit_creation_method
;
Olex2 1.2
(compiled 2018.05.29 svn.r3508 for OlexSys, GUI svn.r5506)
;
_audit_update_record
;
2021-05-24 deposited with the CCDC.	2021-09-16 downloaded from the CCDC.
;
_cell_angle_alpha 113.433(4)
_cell_angle_beta 99.104(3)
_cell_angle_gamma 91.609(3)
_cell_formula_units_Z 2
_cell_length_a 13.0018(4)
_cell_length_b 15.7611(7)
_cell_length_c 19.2597(10)
_cell_measurement_reflns_used 5270
_cell_measurement_temperature 150.0(3)
_cell_measurement_theta_max 73.9120
_cell_measurement_theta_min 4.6330
_cell_volume 3557.5(3)
_computing_cell_refinement 'CrysAlisPro 1.171.39.46 (Rigaku OD, 2018)'
_computing_data_collection 'CrysAlisPro 1.171.39.46 (Rigaku OD, 2018)'
_computing_data_reduction 'CrysAlisPro 1.171.39.46 (Rigaku OD, 2018)'
_computing_molecular_graphics 'Olex2 (Dolomanov et al., 2009)'
_computing_publication_material 'Olex2 (Dolomanov et al., 2009)'
_computing_structure_refinement 'ShelXL (Sheldrick, 2015)'
_computing_structure_solution 'ShelXT (Sheldrick, 2015)'
_diffrn_ambient_environment N~2~
_diffrn_ambient_temperature 150.0(3)
_diffrn_detector 'CCD plate'
_diffrn_detector_area_resol_mean 10.4102
_diffrn_detector_type Atlas
_diffrn_measured_fraction_theta_full 0.999
_diffrn_measured_fraction_theta_max 0.985
_diffrn_measurement_details
;
List of Runs (angles in degrees, time in seconds):

  # Type    Start    End  Width  t~exp~   \w     \q     \k     \f   Frames
#--------------------------------------------------------------------------
  1  \w    -44.00  28.00   1.00   10.00    --  -42.53  38.00  30.00   72
  2  \w    -42.00 -17.00   1.00   10.00    --  -42.53  38.00 -90.00   25
  3  \w   -113.00 -23.00   1.00   10.00    --  -42.53 -57.00 120.00   90
  4  \w    -82.00 -55.00   1.00   10.00    --  -42.53-155.00 -95.00   27
  5  \w      3.00  28.00   1.00   10.00    --  -42.53  57.00 -90.00   25
  6  \w    -69.00  -9.00   1.00   10.00    --  -42.53  57.00 -90.00   60
  7  \w     -1.00  26.00   1.00   10.00    --  -42.53  38.00 -90.00   27
  8  \w     58.00 117.00   1.00   10.00    --   42.53 178.00-180.00   59
  9  \w     88.00 129.00   1.00   10.00    --   42.53 178.00  90.00   41
 10  \w     95.00 149.00   1.00   32.00    --  111.00 125.00   0.00   54
 11  \w     85.00 118.00   1.00   32.00    --  111.00-125.00 -30.00   33
 12  \w     91.00 155.00   1.00   32.00    --  111.00 -15.00-150.00   64
 13  \w     51.00 136.00   1.00   32.00    --  111.00 -61.00-180.00   85
 14  \w     51.00  89.00   1.00   32.00    --  111.00 -30.00  60.00   38
 15  \w     40.00  96.00   1.00   32.00    --  111.00 -45.00 -60.00   56
 16  \w     81.00 164.00   1.00   32.00    --  111.00  15.00 150.00   83
 17  \w     65.00  97.00   1.00   32.00    --  111.00 -45.00  30.00   32
 18  \w     71.00 117.00   1.00   32.00    --  111.00-125.00-120.00   46
 19  \w     42.00  72.00   1.00   32.00    --  111.00-125.00 -60.00   30
 20  \w     70.00  96.00   1.00   32.00    --  111.00 -45.00 -30.00   26
 21  \w     37.00  83.00   1.00   32.00    --  111.00 -95.00 -30.00   46
 22  \w     32.00  75.00   1.00   32.00    --  111.00 -15.00-150.00   43
 23  \w     76.00 118.00   1.00   32.00    --  111.00-125.00  60.00   42
 24  \w     79.00 140.00   1.00   32.00    --  111.00 -77.00   0.00   61
 25  \w     42.00  80.00   1.00   32.00    --  111.00-125.00 120.00   38
 26  \w     91.00 116.00   1.00   32.00    --  111.00-125.00 120.00   25
 27  \w     45.00  70.00   1.00   32.00    --  111.00 -95.00 150.00   25
 28  \w     53.00  91.00   1.00   32.00    --  111.00 -30.00 120.00   38
 29  \w     59.00  86.00   1.00   32.00    --  111.00 -77.00  60.00   27
 30  \w     86.00 113.00   1.00   32.00    --  111.00  15.00-120.00   27
 31  \w    103.00 156.00   1.00   32.00    --  111.00  30.00  30.00   53
 32  \w     74.00 116.00   1.00   32.00    --  111.00-125.00  30.00   42
 33  \w    120.00 175.00   1.00   32.00    --  111.00  15.00-120.00   55
 34  \w     89.00 142.00   1.00   32.00    --  111.00 -77.00  60.00   53
 35  \w     44.00  69.00   1.00   32.00    --  111.00-125.00 -90.00   25
 36  \w     80.00 105.00   1.00   32.00    --  111.00-125.00 -90.00   25
 37  \w     51.00  76.00   1.00   32.00    --  111.00 -30.00-150.00   25
 38  \w    139.00 178.00   1.00   32.00    --  111.00  61.00  90.00   39
 39  \w     55.00  91.00   1.00   32.00    --  111.00 -30.00 -30.00   36
 40  \w    104.00 129.00   1.00   32.00    --  111.00-142.00-135.48   25
 41  \w     89.00 118.00   1.00   32.00    --  111.00-125.00 -60.00   29
 42  \w     47.00  88.00   1.00   32.00    --  111.00-142.00-135.48   41
;
_diffrn_measurement_device 'four-circle diffractometer'
_diffrn_measurement_device_type 'SuperNova, Dual, Cu at home/near, Atlas'
_diffrn_measurement_method '\w scans'
_diffrn_orient_matrix_type 'CrysAlisPro convention (1999,Acta A55,543-557)'
_diffrn_orient_matrix_UB_11 0.0655025000
_diffrn_orient_matrix_UB_12 0.0922952000
_diffrn_orient_matrix_UB_13 0.0197932000
_diffrn_orient_matrix_UB_21 -0.0202560000
_diffrn_orient_matrix_UB_22 -0.0174137000
_diffrn_orient_matrix_UB_23 -0.0858079000
_diffrn_orient_matrix_UB_31 -0.0992262000
_diffrn_orient_matrix_UB_32 0.0514083000
_diffrn_orient_matrix_UB_33 0.0106691000
_diffrn_radiation_monochromator mirror
_diffrn_radiation_probe x-ray
_diffrn_radiation_type CuK\a
_diffrn_radiation_wavelength 1.54184
_diffrn_reflns_av_R_equivalents 0.1058
_diffrn_reflns_av_unetI/netI 0.1125
_diffrn_reflns_Laue_measured_fraction_full 0.999
_diffrn_reflns_Laue_measured_fraction_max 0.985
_diffrn_reflns_limit_h_max 13
_diffrn_reflns_limit_h_min -16
_diffrn_reflns_limit_k_max 19
_diffrn_reflns_limit_k_min -19
_diffrn_reflns_limit_l_max 24
_diffrn_reflns_limit_l_min -24
_diffrn_reflns_number 40430
_diffrn_reflns_point_group_measured_fraction_full 0.999
_diffrn_reflns_point_group_measured_fraction_max 0.985
_diffrn_reflns_theta_full 67.684
_diffrn_reflns_theta_max 76.403
_diffrn_reflns_theta_min 3.899
_diffrn_source 'micro-focus sealed X-ray tube'
_diffrn_source_type 'SuperNova (Cu) X-ray Source'
_exptl_absorpt_coefficient_mu 2.961
_exptl_absorpt_correction_T_max 1.00000
_exptl_absorpt_correction_T_min 0.74787
_exptl_absorpt_correction_type multi-scan
_exptl_absorpt_process_details
;
CrysAlisPro 1.171.39.46 (Rigaku Oxford Diffraction, 2018)
Empirical absorption correction using spherical harmonics,
 implemented in SCALE3 ABSPACK scaling algorithm.
;
_exptl_crystal_colour 'clear colourless'
_exptl_crystal_colour_lustre clear
_exptl_crystal_colour_primary colourless
_exptl_crystal_density_diffrn 1.179
_exptl_crystal_description plate
_exptl_crystal_F_000 1350
_exptl_crystal_size_max 0.15
_exptl_crystal_size_mid 0.08
_exptl_crystal_size_min 0.02
_refine_diff_density_max 1.067
_refine_diff_density_min -1.167
_refine_diff_density_rms 0.101
_refine_ls_extinction_method none
_refine_ls_goodness_of_fit_ref 1.061
_refine_ls_hydrogen_treatment constr
_refine_ls_matrix_type full
_refine_ls_number_parameters 813
_refine_ls_number_reflns 14719
_refine_ls_number_restraints 41
_refine_ls_restrained_S_all 1.062
_refine_ls_R_factor_all 0.1077
_refine_ls_R_factor_gt 0.0615
_refine_ls_shift/su_max 0.001
_refine_ls_shift/su_mean 0.000
_refine_ls_structure_factor_coef Fsqd
_refine_ls_weighting_details 'w=1/[\s^2^(Fo^2^)+(0.0695P)^2^+0.3758P] where P=(Fo^2^+2Fc^2^)/3'
_refine_ls_weighting_scheme calc
_refine_ls_wR_factor_gt 0.1427
_refine_ls_wR_factor_ref 0.1768
_reflns_Friedel_coverage 0.000
_reflns_number_gt 9470
_reflns_number_total 14719
_reflns_threshold_expression 'I > 2\s(I)'
_cod_data_source_file d1sc04676d2.cif
_cod_data_source_block 6-Ag
_cod_database_code 1564721
_publcif_datablock.id {3c09b2b0-5199-44b2-88d2-aa117959fec7}

_shelx_shelxl_version_number 2018/3
_chemical_oxdiff_formula 'C70 H70 Al1 Ag1 N2 O4 P1'
_shelx_space_group_comment
;
The symmetry employed for this shelxl refinement is uniquely defined
by the following loop, which should always be used as a source of
symmetry information in preference to the above space-group names.
They are only intended as comments.
;
_shelx_estimated_absorpt_t_max 0.943
_shelx_estimated_absorpt_t_min 0.665
_reflns_odcompleteness_completeness 99.86
_reflns_odcompleteness_iscentric 1
_reflns_odcompleteness_theta 74.33
_olex2_refinement_description
;
1. Fixed Uiso
 At 1.2 times of:
  All C(H) groups
 At 1.5 times of:
  All C(H,H,H) groups
2. Restrained distances
 C76-C75 = C75-C74
 1.4 with sigma of 0.008
 C74_$1-C76
 1.4 with sigma of 0.008
 C69-C68 = C68_$2-C70 = C69_$2-C70_$2
 1.4 with sigma of 0.008
 C71-C72 = C72-C73
 1.4 with sigma of 0.008
 C74_$1-C75
 2.4 with sigma of 0.008
 C76-C74
 2.4 with sigma of 0.008
 C75-C76_$1
 2.4 with sigma of 0.008
 C69-C68_$2
 2.4 with sigma of 0.008
 C70-C69_$2
 2.4 with sigma of 0.008
 C68_$2-C70_$2
 2.4 with sigma of 0.008
 C71-C73
 2.4 with sigma of 0.008
 C72-C71_$3
 2.4 with sigma of 0.008
 C73_$3-C72
 2.4 with sigma of 0.008
3. Uiso/Uaniso restraints and constraints
C76 \\sim C75 \\sim C74: within 2A with sigma of 0.005 and sigma for terminal
atoms of 0.01
C69 \\sim C68 \\sim C70 \\sim C69 \\sim C70 \\sim C68: within 2A with sigma of
0.005 and sigma for terminal atoms of 0.01
4. Others
 Sof(C9A)=Sof(H9Aa)=Sof(H9Ab)=Sof(H9Ac)=Sof(C8A)=Sof(H8Aa)=Sof(H8Ab)=Sof(H8Ac)=
 Sof(C10A)=Sof(H10d)=Sof(H10e)=Sof(H10f)=1-FVAR(1)
 Sof(C8)=Sof(H8a)=Sof(H8b)=Sof(H8c)=Sof(C9)=Sof(H9a)=Sof(H9b)=Sof(H9c)=
 Sof(C10)=Sof(H10a)=Sof(H10b)=Sof(H10c)=FVAR(1)
5.a Ternary CH refined with riding coordinates:
 C34(H34), C46(H46), C31(H31), C43(H43)
5.b Aromatic/amide H refined with riding coordinates:
 C20(H20), C5(H5), C3(H3), C18(H18), C39(H39), C41(H41), C29(H29), C40(H40),
 C28(H28), C27(H27), C67(H67), C64(H64), C66(H66), C65(H65), C63(H63), C72(H72),
  C71(H71), C68(H68), C73(H73), C62(H62), C76(H76), C70(H70), C74(H74),
 C75(H75), C69(H69)
5.c Idealised Me refined as rotating group:
 C14(H14a,H14b,H14c), C13(H13a,H13b,H13c), C32(H32a,H32b,H32c), C47(H47a,H47b,
 H47c), C0AA(H0Aa,H0Ab,H0Ac), C60(H60a,H60b,H60c), C35(H35a,H35b,H35c),
 C33(H33a,H33b,H33c), C51(H51a,H51b,H51c), C36(H36a,H36b,H36c), C22(H22a,H22b,
 H22c), C55(H55a,H55b,H55c), C45(H45a,H45b,H45c), C23(H23a,H23b,H23c), C58(H58a,
 H58b,H58c), C50(H50a,H50b,H50c), C44(H44a,H44b,H44c), C54(H54a,H54b,H54c),
 C24(H24a,H24b,H24c), C59(H59a,H59b,H59c), C52(H52a,H52b,H52c), C56(H56a,H56b,
 H56c), C8(H8a,H8b,H8c), C9(H9a,H9b,H9c), C10(H10a,H10b,H10c), C9A(H9Aa,H9Ab,
 H9Ac), C8A(H8Aa,H8Ab,H8Ac), C10A(H10d,H10e,H10f)
;
_olex2_submission_special_instructions 'No special instructions were received'
_oxdiff_exptl_absorpt_empirical_details
;
Empirical correction (ABSPACK) includes:
- Absorption correction using spherical harmonics
- Frame scaling
;
_oxdiff_exptl_absorpt_empirical_full_max 1.421
_oxdiff_exptl_absorpt_empirical_full_min 0.827
_publcif_funding_html
;
;

loop_
_space_group_symop_operation_xyz
'x, y, z'
'-x, -y, -z'

loop_
_atom_site_label
_atom_site_type_symbol
_atom_site_fract_x
_atom_site_fract_y
_atom_site_fract_z
_atom_site_U_iso_or_equiv
_atom_site_adp_type
_atom_site_occupancy
_atom_site_site_symmetry_order
_atom_site_calc_flag
_atom_site_refinement_flags_posn
_atom_site_refinement_flags_adp
_atom_site_refinement_flags_occupancy
_atom_site_disorder_assembly
_atom_site_disorder_group
Ag1 Ag 0.60285(3) 0.00702(3) 0.44453(2) 0.03829(11) Uani 1 1 d . . . . .
Al1 Al 0.67845(8) 0.27187(8) 0.70899(7) 0.0247(2) Uani 1 1 d . . . . .
P1 P 0.73348(8) -0.00399(8) 0.37132(7) 0.0350(3) Uani 1 1 d . . . . .
O4 O 0.8138(2) 0.34086(19) 0.72204(17) 0.0251(6) Uani 1 1 d . . . . .
O3 O 0.5560(2) 0.1904(2) 0.67472(17) 0.0308(6) Uani 1 1 d . . . . .
O2 O 0.6806(2) 0.1845(2) 0.61034(17) 0.0322(7) Uani 1 1 d . . . . .
N2 N 0.7519(2) 0.2425(2) 0.7873(2) 0.0260(7) Uani 1 1 d . . . . .
O1 O 0.5389(3) 0.0798(3) 0.5529(2) 0.0515(10) Uani 1 1 d . . . . .
N1 N 0.6257(2) 0.3801(2) 0.7053(2) 0.0262(7) Uani 1 1 d . . . . .
C1 C 0.8052(3) 0.4315(3) 0.7261(2) 0.0257(8) Uani 1 1 d . . . . .
C16 C 0.8897(3) 0.3378(3) 0.7811(2) 0.0249(8) Uani 1 1 d . . . . .
C25 C 0.5205(3) 0.3931(3) 0.6781(3) 0.0296(9) Uani 1 1 d . . . . .
C17 C 0.8557(3) 0.2823(3) 0.8152(2) 0.0267(8) Uani 1 1 d . . . . .
C20 C 1.0523(3) 0.3871(3) 0.8652(3) 0.0314(9) Uani 1 1 d . . . . .
H20 H 1.117378 0.421754 0.882234 0.038 Uiso 1 1 calc R . . . .
C37 C 0.7181(3) 0.1792(3) 0.8182(3) 0.0280(8) Uani 1 1 d . . . . .
C5 C 0.6876(3) 0.5397(3) 0.7193(3) 0.0348(10) Uani 1 1 d . . . . .
H5 H 0.620233 0.555698 0.709199 0.042 Uiso 1 1 calc R . . . .
C30 C 0.4507(3) 0.4239(3) 0.7300(3) 0.0333(9) Uani 1 1 d . . . . .
C6 C 0.7012(3) 0.4506(3) 0.7149(2) 0.0261(8) Uani 1 1 d . . . . .
C11 C 0.8932(3) 0.4922(3) 0.7469(3) 0.0284(8) Uani 1 1 d . . . . .
C15 C 0.9830(3) 0.3945(3) 0.8053(3) 0.0260(8) Uani 1 1 d . . . . .
C3 C 0.8760(3) 0.5824(3) 0.7527(3) 0.0342(10) Uani 1 1 d . . . . .
H3 H 0.932593 0.626688 0.765945 0.041 Uiso 1 1 calc R . . . .
C19 C 1.0269(3) 0.3292(3) 0.9002(3) 0.0326(9) Uani 1 1 d . . . . .
C38 C 0.6795(3) 0.2122(3) 0.8860(3) 0.0324(9) Uani 1 1 d . . . . .
C12 C 0.9987(3) 0.4562(3) 0.7628(3) 0.0285(9) Uani 1 1 d . . . . .
C42 C 0.7263(4) 0.0833(3) 0.7795(3) 0.0352(10) Uani 1 1 d . . . . .
C18 C 0.9291(3) 0.2760(3) 0.8745(3) 0.0318(9) Uani 1 1 d . . . . .
H18 H 0.912803 0.236128 0.897018 0.038 Uiso 1 1 calc R . . . .
C39 C 0.6516(4) 0.1500(4) 0.9170(3) 0.0425(11) Uani 1 1 d . . . . .
H39 H 0.626537 0.171740 0.962968 0.051 Uiso 1 1 calc R . . . .
C61 C 0.5896(4) 0.1485(3) 0.6102(3) 0.0345(10) Uani 1 1 d . . . . .
C14 C 1.0840(3) 0.5366(3) 0.8096(3) 0.0370(10) Uani 1 1 d . . . . .
H14A H 1.092540 0.573385 0.781025 0.055 Uiso 1 1 calc GR . . . .
H14B H 1.148886 0.512157 0.819600 0.055 Uiso 1 1 calc GR . . . .
H14C H 1.064191 0.574563 0.857527 0.055 Uiso 1 1 calc GR . . . .
C4 C 0.7732(4) 0.6059(3) 0.7386(3) 0.0379(11) Uani 1 1 d . . . . .
C21 C 1.1042(4) 0.3267(4) 0.9682(3) 0.0412(11) Uani 1 1 d . . . . .
C13 C 1.0319(3) 0.3982(3) 0.6860(3) 0.0367(10) Uani 1 1 d . . . . .
H13A H 0.976952 0.350226 0.653971 0.055 Uiso 1 1 calc GR . . . .
H13B H 1.094428 0.370506 0.695506 0.055 Uiso 1 1 calc GR . . . .
H13C H 1.045044 0.437631 0.660421 0.055 Uiso 1 1 calc GR . . . .
C41 C 0.6971(4) 0.0242(4) 0.8110(3) 0.0434(12) Uani 1 1 d . . . . .
H41 H 0.701702 -0.039170 0.785329 0.052 Uiso 1 1 calc R . . . .
C29 C 0.3498(4) 0.4398(4) 0.7008(3) 0.0432(12) Uani 1 1 d . . . . .
H29 H 0.302262 0.460350 0.733908 0.052 Uiso 1 1 calc R . . . .
C34 C 0.5595(4) 0.3373(4) 0.5413(3) 0.0469(13) Uani 1 1 d . . . . .
H34 H 0.622886 0.321319 0.566509 0.056 Uiso 1 1 calc R . . . .
C40 C 0.6614(4) 0.0560(4) 0.8791(3) 0.0451(12) Uani 1 1 d . . . . .
H40 H 0.643810 0.014716 0.900013 0.054 Uiso 1 1 calc R . . . .
C26 C 0.4894(3) 0.3759(3) 0.6002(3) 0.0368(10) Uani 1 1 d . . . . .
C46 C 0.6650(4) 0.3141(4) 0.9280(3) 0.0455(12) Uani 1 1 d . . . . .
H46 H 0.672249 0.344683 0.893387 0.055 Uiso 1 1 calc R . . . .
C31 C 0.4809(4) 0.4386(4) 0.8126(3) 0.0398(11) Uani 1 1 d . . . . .
H31 H 0.520125 0.386833 0.813772 0.048 Uiso 1 1 calc R . . . .
C53 C 0.6782(5) -0.0083(4) 0.2730(4) 0.0515(13) Uani 1 1 d . . . . .
C43 C 0.7652(5) 0.0432(4) 0.7031(4) 0.0565(16) Uani 1 1 d . . . . .
H43 H 0.769644 0.092782 0.684824 0.068 Uiso 1 1 calc R . . . .
C57 C 0.7961(4) -0.1155(4) 0.3607(4) 0.0472(12) Uani 1 1 d . . . . .
C49 C 0.8343(4) 0.1005(4) 0.4258(4) 0.0506(14) Uani 1 1 d . . . . .
C28 C 0.3200(4) 0.4256(4) 0.6251(4) 0.0512(14) Uani 1 1 d . . . . .
H28 H 0.253195 0.437141 0.607716 0.061 Uiso 1 1 calc R . . . .
C27 C 0.3883(4) 0.3946(4) 0.5752(3) 0.0485(13) Uani 1 1 d . . . . .
H27 H 0.367599 0.385782 0.524130 0.058 Uiso 1 1 calc R . . . .
C32 C 0.3876(4) 0.4388(4) 0.8518(4) 0.0521(14) Uani 1 1 d . . . . .
H32A H 0.352238 0.493152 0.857351 0.078 Uiso 1 1 calc GR . . . .
H32B H 0.411674 0.439074 0.901633 0.078 Uiso 1 1 calc GR . . . .
H32C H 0.340053 0.384197 0.820955 0.078 Uiso 1 1 calc GR . . . .
C7 C 0.7531(4) 0.7042(4) 0.7457(4) 0.0556(16) Uani 1 1 d . . . . .
C47 C 0.5557(5) 0.3277(5) 0.9491(4) 0.0614(17) Uani 1 1 d . . . . .
H47A H 0.503345 0.297184 0.903508 0.092 Uiso 1 1 calc GR . . . .
H47B H 0.547368 0.392863 0.971390 0.092 Uiso 1 1 calc GR . . . .
H47C H 0.548070 0.301519 0.985496 0.092 Uiso 1 1 calc GR . . . .
C0AA C 0.7478(5) 0.3622(4) 1.0007(4) 0.0608(17) Uani 1 1 d . . . . .
H0AA H 0.744575 0.331498 1.034629 0.091 Uiso 1 1 calc GR . . . .
H0AB H 0.735103 0.425967 1.026097 0.091 Uiso 1 1 calc GR . . . .
H0AC H 0.815944 0.359304 0.987069 0.091 Uiso 1 1 calc GR . . . .
C60 C 0.7232(6) -0.1987(4) 0.3037(5) 0.079(2) Uani 1 1 d . . . . .
H60A H 0.658190 -0.199073 0.321349 0.119 Uiso 1 1 calc GR . . . .
H60B H 0.754719 -0.254602 0.299170 0.119 Uiso 1 1 calc GR . . . .
H60C H 0.710361 -0.195400 0.254444 0.119 Uiso 1 1 calc GR . . . .
C35 C 0.5927(5) 0.4061(6) 0.5097(4) 0.0653(18) Uani 1 1 d . . . . .
H35A H 0.531741 0.423755 0.485535 0.098 Uiso 1 1 calc GR . . . .
H35B H 0.636320 0.377670 0.472540 0.098 Uiso 1 1 calc GR . . . .
H35C H 0.631101 0.460242 0.551067 0.098 Uiso 1 1 calc GR . . . .
C33 C 0.5523(5) 0.5284(5) 0.8613(4) 0.0598(16) Uani 1 1 d . . . . .
H33A H 0.615496 0.526477 0.841058 0.090 Uiso 1 1 calc GR . . . .
H33B H 0.569099 0.534560 0.913528 0.090 Uiso 1 1 calc GR . . . .
H33C H 0.517023 0.580517 0.859762 0.090 Uiso 1 1 calc GR . . . .
C51 C 0.7783(5) 0.1900(4) 0.4513(5) 0.0638(18) Uani 1 1 d . . . . .
H51A H 0.753247 0.203198 0.407412 0.096 Uiso 1 1 calc GR . . . .
H51B H 0.826552 0.240916 0.488458 0.096 Uiso 1 1 calc GR . . . .
H51C H 0.720332 0.181613 0.474026 0.096 Uiso 1 1 calc GR . . . .
C36 C 0.5044(5) 0.2479(5) 0.4749(3) 0.0617(18) Uani 1 1 d . . . . .
H36A H 0.486576 0.203618 0.494934 0.093 Uiso 1 1 calc GR . . . .
H36B H 0.550319 0.222270 0.438940 0.093 Uiso 1 1 calc GR . . . .
H36C H 0.441808 0.261760 0.449346 0.093 Uiso 1 1 calc GR . . . .
C22 C 1.1219(5) 0.4243(5) 1.0348(4) 0.0639(17) Uani 1 1 d . . . . .
H22A H 1.152647 0.467769 1.018582 0.096 Uiso 1 1 calc GR . . . .
H22B H 1.167961 0.422599 1.078329 0.096 Uiso 1 1 calc GR . . . .
H22C H 1.055993 0.443327 1.049042 0.096 Uiso 1 1 calc GR . . . .
C55 C 0.5799(6) -0.0786(6) 0.2377(4) 0.082(2) Uani 1 1 d . . . . .
H55A H 0.599228 -0.139747 0.229576 0.122 Uiso 1 1 calc GR . . . .
H55B H 0.548329 -0.077961 0.189421 0.122 Uiso 1 1 calc GR . . . .
H55C H 0.530846 -0.062032 0.272227 0.122 Uiso 1 1 calc GR . . . .
C45 C 0.6921(7) -0.0372(5) 0.6411(4) 0.076(2) Uani 1 1 d . . . . .
H45A H 0.696490 -0.090943 0.652676 0.115 Uiso 1 1 calc GR . . . .
H45B H 0.711994 -0.050769 0.592098 0.115 Uiso 1 1 calc GR . . . .
H45C H 0.621543 -0.020559 0.639182 0.115 Uiso 1 1 calc GR . . . .
C23 C 1.2100(5) 0.3014(6) 0.9445(4) 0.078(2) Uani 1 1 d . . . . .
H23A H 1.201811 0.239655 0.904691 0.117 Uiso 1 1 calc GR . . . .
H23B H 1.259304 0.304191 0.988241 0.117 Uiso 1 1 calc GR . . . .
H23C H 1.235088 0.344563 0.925665 0.117 Uiso 1 1 calc GR . . . .
C58 C 0.8092(7) -0.1228(5) 0.4364(4) 0.075(2) Uani 1 1 d . . . . .
H58A H 0.848029 -0.067244 0.475756 0.113 Uiso 1 1 calc GR . . . .
H58B H 0.846514 -0.175414 0.433741 0.113 Uiso 1 1 calc GR . . . .
H58C H 0.741667 -0.130463 0.448486 0.113 Uiso 1 1 calc GR . . . .
C50 C 0.8872(6) 0.0972(5) 0.5006(5) 0.095(3) Uani 1 1 d . . . . .
H50A H 0.835051 0.085550 0.526706 0.142 Uiso 1 1 calc GR . . . .
H50B H 0.927446 0.155676 0.532727 0.142 Uiso 1 1 calc GR . . . .
H50C H 0.932731 0.048454 0.489771 0.142 Uiso 1 1 calc GR . . . .
C44 C 0.8760(7) 0.0161(6) 0.7179(7) 0.100(4) Uani 1 1 d . . . . .
H44A H 0.921618 0.070397 0.752491 0.150 Uiso 1 1 calc GR . . . .
H44B H 0.900727 -0.010764 0.670104 0.150 Uiso 1 1 calc GR . . . .
H44C H 0.875076 -0.028365 0.740400 0.150 Uiso 1 1 calc GR . . . .
C54 C 0.6425(7) 0.0854(6) 0.2794(5) 0.083(2) Uani 1 1 d . . . . .
H54A H 0.597316 0.105617 0.316540 0.125 Uiso 1 1 calc GR . . . .
H54B H 0.605318 0.079389 0.230196 0.125 Uiso 1 1 calc GR . . . .
H54C H 0.702505 0.130231 0.295439 0.125 Uiso 1 1 calc GR . . . .
C24 C 1.0649(6) 0.2615(6) 1.0000(6) 0.096(3) Uani 1 1 d . . . . .
H24A H 0.997115 0.276126 1.012362 0.144 Uiso 1 1 calc GR . . . .
H24B H 1.112676 0.267967 1.045704 0.144 Uiso 1 1 calc GR . . . .
H24C H 1.059963 0.198645 0.962297 0.144 Uiso 1 1 calc GR . . . .
C67 C 0.2177(10) 0.6685(7) 0.6915(7) 0.100(3) Uani 1 1 d . . . . .
H67 H 0.216094 0.635777 0.639114 0.120 Uiso 1 1 calc R . . . .
C59 C 0.9027(6) -0.1214(6) 0.3361(6) 0.084(3) Uani 1 1 d . . . . .
H59A H 0.895365 -0.119146 0.286477 0.127 Uiso 1 1 calc GR . . . .
H59B H 0.929256 -0.178672 0.333291 0.127 Uiso 1 1 calc GR . . . .
H59C H 0.950593 -0.070052 0.373036 0.127 Uiso 1 1 calc GR . . . .
C52 C 0.9146(6) 0.1140(6) 0.3795(7) 0.106(4) Uani 1 1 d . . . . .
H52A H 0.958378 0.063962 0.368233 0.160 Uiso 1 1 calc GR . . . .
H52B H 0.957103 0.171970 0.409071 0.160 Uiso 1 1 calc GR . . . .
H52C H 0.878527 0.114656 0.332196 0.160 Uiso 1 1 calc GR . . . .
C64 C 0.2271(10) 0.7630(7) 0.8463(7) 0.109(4) Uani 1 1 d . . . . .
H64 H 0.230451 0.794628 0.899040 0.131 Uiso 1 1 calc R . . . .
C56 C 0.7537(7) -0.0347(7) 0.2167(6) 0.091(3) Uani 1 1 d . . . . .
H56A H 0.815420 0.008632 0.237967 0.137 Uiso 1 1 calc GR . . . .
H56B H 0.720645 -0.033303 0.169002 0.137 Uiso 1 1 calc GR . . . .
H56C H 0.772583 -0.096160 0.207676 0.137 Uiso 1 1 calc GR . . . .
C66 C 0.1371(9) 0.7178(8) 0.7176(8) 0.103(4) Uani 1 1 d . . . . .
H66 H 0.079259 0.718905 0.682895 0.123 Uiso 1 1 calc R . . . .
C65 C 0.1416(8) 0.7668(6) 0.7970(7) 0.092(3) Uani 1 1 d . . . . .
H65 H 0.087370 0.801217 0.815601 0.111 Uiso 1 1 calc R . . . .
C63 C 0.3063(9) 0.7148(7) 0.8206(8) 0.110(4) Uani 1 1 d . . . . .
H63 H 0.364297 0.713389 0.855169 0.132 Uiso 1 1 calc R . . . .
C72 C 0.8977(5) 0.0207(7) 1.0038(6) 0.107(4) Uani 1 1 d D . . . .
H72 H 0.828993 0.034595 1.006429 0.128 Uiso 1 1 calc R . . . .
C71 C 0.9414(7) 0.0170(7) 0.9414(5) 0.104(4) Uani 1 1 d D . . . .
H71 H 0.901574 0.028419 0.902027 0.125 Uiso 1 1 calc R . . . .
C68 C 0.4174(6) 1.0504(7) 0.9886(7) 0.178(6) Uani 1 1 d D U . . .
H68 H 0.362032 1.083898 0.981445 0.214 Uiso 1 1 calc R . . . .
C73 C 0.9583(8) 0.0032(7) 1.0625(5) 0.116(4) Uani 1 1 d D . . . .
H73 H 0.929720 0.005329 1.104478 0.139 Uiso 1 1 calc R . . . .
C8 C 0.8527(9) 0.7714(8) 0.7727(10) 0.067(4) Uani 0.644(13) 1 d . . P A 1
H8A H 0.886517 0.776841 0.822538 0.101 Uiso 0.644(13) 1 calc GR . P A 1
H8B H 0.834792 0.831312 0.775744 0.101 Uiso 0.644(13) 1 calc GR . P A 1
H8C H 0.899135 0.748206 0.736747 0.101 Uiso 0.644(13) 1 calc GR . P A 1
C9 C 0.6884(10) 0.7038(7) 0.6777(8) 0.064(3) Uani 0.644(13) 1 d . . P A 1
H9A H 0.722175 0.675275 0.634318 0.097 Uiso 0.644(13) 1 calc GR . P A 1
H9B H 0.677656 0.766455 0.684721 0.097 Uiso 0.644(13) 1 calc GR . P A 1
H9C H 0.622010 0.669211 0.668633 0.097 Uiso 0.644(13) 1 calc GR . P A 1
C62 C 0.3014(9) 0.6687(7) 0.7450(8) 0.109(4) Uani 1 1 d . . . . .
H62 H 0.356806 0.635330 0.727714 0.131 Uiso 1 1 calc R . . . .
C76 C 1.0070(12) 0.4105(5) 0.4950(8) 0.148(4) Uani 1 1 d D U . . .
H76 H 1.011985 0.350615 0.492393 0.178 Uiso 1 1 calc R . . . .
C70 C 0.4993(9) 0.9080(5) 0.9497(5) 0.175(6) Uani 1 1 d D U . . .
H70 H 0.498458 0.846005 0.916348 0.210 Uiso 1 1 calc R . . . .
C74 C 0.9197(8) 0.5499(10) 0.5318(7) 0.163(4) Uani 1 1 d D U . . .
H74 H 0.866795 0.583560 0.553545 0.195 Uiso 1 1 calc R . . . .
C10 C 0.6891(8) 0.7483(6) 0.8180(6) 0.058(3) Uani 0.644(13) 1 d . . P A 1
H10A H 0.627127 0.707763 0.808523 0.087 Uiso 0.644(13) 1 calc GR . P A 1
H10B H 0.669775 0.808344 0.822466 0.087 Uiso 0.644(13) 1 calc GR . P A 1
H10C H 0.733193 0.754317 0.865026 0.087 Uiso 0.644(13) 1 calc GR . P A 1
C9A C 0.8037(19) 0.7137(17) 0.6724(18) 0.089(9) Uani 0.356(13) 1 d . . P A 2
H9AA H 0.877527 0.707942 0.680085 0.134 Uiso 0.356(13) 1 calc GR . P A 2
H9AB H 0.792140 0.773124 0.671418 0.134 Uiso 0.356(13) 1 calc GR . P A 2
H9AC H 0.769994 0.665297 0.624333 0.134 Uiso 0.356(13) 1 calc GR . P A 2
C8A C 0.6387(17) 0.7149(13) 0.7179(14) 0.064(6) Uani 0.356(13) 1 d . . P A 2
H8AA H 0.612403 0.664633 0.668963 0.095 Uiso 0.356(13) 1 calc GR . P A 2
H8AB H 0.634839 0.772890 0.712811 0.095 Uiso 0.356(13) 1 calc GR . P A 2
H8AC H 0.597256 0.713666 0.754670 0.095 Uiso 0.356(13) 1 calc GR . P A 2
C10A C 0.806(2) 0.7728(13) 0.8109(16) 0.083(10) Uani 0.356(13) 1 d . . P A 2
H10D H 0.781377 0.769976 0.854517 0.124 Uiso 0.356(13) 1 calc GR . P A 2
H10E H 0.794458 0.831947 0.809256 0.124 Uiso 0.356(13) 1 calc GR . P A 2
H10F H 0.879333 0.765333 0.815468 0.124 Uiso 0.356(13) 1 calc GR . P A 2
C75 C 0.9269(9) 0.4599(10) 0.5256(7) 0.150(4) Uani 1 1 d D U . . .
H75 H 0.877321 0.432331 0.542095 0.181 Uiso 1 1 calc R . . . .
C69 C 0.4180(7) 0.9584(7) 0.9380(4) 0.172(6) Uani 1 1 d D U . . .
H69 H 0.363541 0.930631 0.896140 0.207 Uiso 1 1 calc R . . . .

loop_
_atom_site_aniso_label
_atom_site_aniso_U_11
_atom_site_aniso_U_22
_atom_site_aniso_U_33
_atom_site_aniso_U_23
_atom_site_aniso_U_13
_atom_site_aniso_U_12
Ag1 0.03204(16) 0.0447(2) 0.03507(19) 0.01408(14) 0.00438(12) -0.00138(12)
Al1 0.0220(5) 0.0241(6) 0.0234(6) 0.0064(4) 0.0006(4) -0.0019(4)
P1 0.0263(5) 0.0382(6) 0.0355(6) 0.0106(5) 0.0035(4) 0.0001(4)
O4 0.0224(12) 0.0211(13) 0.0284(15) 0.0087(11) -0.0010(10) 0.0007(10)
O3 0.0270(13) 0.0343(16) 0.0248(15) 0.0067(12) 0.0026(11) -0.0051(11)
O2 0.0365(15) 0.0274(15) 0.0239(15) 0.0012(11) 0.0078(12) -0.0076(12)
N2 0.0212(15) 0.0244(16) 0.0296(18) 0.0099(13) 0.0004(12) -0.0035(12)
O1 0.051(2) 0.046(2) 0.0356(19) -0.0036(15) 0.0073(16) -0.0298(16)
N1 0.0206(15) 0.0294(18) 0.0249(17) 0.0089(14) 0.0000(12) -0.0003(12)
C1 0.0238(18) 0.0218(19) 0.031(2) 0.0132(16) -0.0011(15) -0.0004(14)
C16 0.0188(16) 0.0239(19) 0.029(2) 0.0097(15) -0.0020(14) 0.0005(14)
C25 0.0229(18) 0.027(2) 0.031(2) 0.0067(16) -0.0011(15) 0.0011(15)
C17 0.0212(17) 0.027(2) 0.028(2) 0.0089(16) -0.0003(15) 0.0010(14)
C20 0.0196(17) 0.035(2) 0.036(2) 0.0137(18) -0.0028(15) -0.0038(15)
C37 0.0212(17) 0.029(2) 0.032(2) 0.0125(17) 0.0020(15) -0.0035(14)
C5 0.029(2) 0.030(2) 0.043(3) 0.0157(19) -0.0026(18) 0.0020(16)
C30 0.028(2) 0.031(2) 0.037(2) 0.0102(18) 0.0025(17) 0.0044(16)
C6 0.0206(17) 0.028(2) 0.026(2) 0.0094(16) -0.0002(14) -0.0019(14)
C11 0.0236(18) 0.031(2) 0.032(2) 0.0152(17) 0.0012(15) -0.0001(15)
C15 0.0177(16) 0.0248(19) 0.032(2) 0.0083(16) 0.0054(14) 0.0010(14)
C3 0.029(2) 0.033(2) 0.043(3) 0.021(2) -0.0012(17) -0.0030(16)
C19 0.0229(18) 0.035(2) 0.038(2) 0.0167(19) -0.0035(16) 0.0000(16)
C38 0.030(2) 0.039(2) 0.027(2) 0.0135(18) 0.0021(16) -0.0031(17)
C12 0.0201(17) 0.033(2) 0.032(2) 0.0145(17) 0.0027(15) -0.0024(15)
C42 0.037(2) 0.033(2) 0.040(3) 0.018(2) 0.0114(19) 0.0043(17)
C18 0.028(2) 0.032(2) 0.036(2) 0.0170(18) -0.0004(17) 0.0000(16)
C39 0.042(2) 0.055(3) 0.036(3) 0.024(2) 0.010(2) 0.000(2)
C61 0.038(2) 0.035(2) 0.021(2) 0.0042(17) 0.0013(17) -0.0126(18)
C14 0.0245(19) 0.037(2) 0.050(3) 0.022(2) -0.0027(18) -0.0087(17)
C4 0.035(2) 0.028(2) 0.051(3) 0.021(2) -0.0027(19) -0.0013(17)
C21 0.030(2) 0.053(3) 0.042(3) 0.026(2) -0.0047(19) 0.0007(19)
C13 0.027(2) 0.044(3) 0.041(3) 0.019(2) 0.0099(18) 0.0015(17)
C41 0.045(3) 0.038(3) 0.056(3) 0.026(2) 0.013(2) 0.000(2)
C29 0.028(2) 0.049(3) 0.047(3) 0.013(2) 0.0049(19) 0.0078(19)
C34 0.040(2) 0.062(3) 0.034(3) 0.017(2) 0.000(2) 0.014(2)
C40 0.039(2) 0.052(3) 0.055(3) 0.034(3) 0.006(2) -0.004(2)
C26 0.029(2) 0.040(3) 0.034(2) 0.0101(19) -0.0030(17) 0.0060(17)
C46 0.062(3) 0.044(3) 0.028(2) 0.010(2) 0.013(2) 0.006(2)
C31 0.034(2) 0.043(3) 0.032(2) 0.005(2) 0.0073(18) 0.0076(19)
C53 0.050(3) 0.059(4) 0.046(3) 0.020(3) 0.012(2) 0.009(2)
C43 0.084(4) 0.031(3) 0.068(4) 0.024(3) 0.041(3) 0.014(3)
C57 0.041(3) 0.041(3) 0.054(3) 0.016(2) 0.005(2) 0.003(2)
C49 0.032(2) 0.045(3) 0.064(4) 0.012(3) 0.007(2) 0.001(2)
C28 0.029(2) 0.062(4) 0.054(3) 0.019(3) -0.005(2) 0.011(2)
C27 0.037(2) 0.055(3) 0.041(3) 0.014(2) -0.011(2) 0.009(2)
C32 0.046(3) 0.053(3) 0.046(3) 0.006(2) 0.013(2) 0.005(2)
C7 0.047(3) 0.032(3) 0.085(5) 0.031(3) -0.012(3) -0.002(2)
C47 0.058(3) 0.062(4) 0.047(3) 0.005(3) 0.008(3) 0.011(3)
C0AA 0.062(4) 0.054(4) 0.047(3) -0.001(3) 0.016(3) -0.009(3)
C60 0.080(5) 0.037(3) 0.093(6) 0.009(3) -0.013(4) 0.002(3)
C35 0.054(3) 0.100(6) 0.052(4) 0.040(4) 0.012(3) 0.017(3)
C33 0.045(3) 0.063(4) 0.046(3) 0.000(3) 0.002(2) -0.013(3)
C51 0.055(3) 0.046(3) 0.084(5) 0.029(3) -0.006(3) -0.003(3)
C36 0.057(3) 0.074(4) 0.034(3) 0.003(3) -0.003(2) 0.025(3)
C22 0.066(4) 0.077(5) 0.038(3) 0.016(3) -0.003(3) 0.015(3)
C55 0.072(4) 0.110(6) 0.047(4) 0.031(4) -0.025(3) -0.028(4)
C45 0.142(7) 0.043(3) 0.047(4) 0.015(3) 0.036(4) 0.012(4)
C23 0.051(3) 0.126(7) 0.052(4) 0.032(4) 0.002(3) 0.045(4)
C58 0.111(6) 0.056(4) 0.058(4) 0.029(3) -0.004(4) 0.013(4)
C50 0.075(5) 0.048(4) 0.114(7) 0.012(4) -0.057(5) -0.009(3)
C44 0.097(6) 0.081(6) 0.162(10) 0.063(6) 0.092(7) 0.036(5)
C54 0.108(6) 0.082(5) 0.060(5) 0.032(4) 0.003(4) 0.044(5)
C24 0.082(5) 0.113(7) 0.107(7) 0.087(6) -0.051(5) -0.038(5)
C67 0.140(9) 0.075(6) 0.092(7) 0.044(5) 0.016(7) -0.016(6)
C59 0.064(4) 0.068(5) 0.137(9) 0.050(5) 0.036(5) 0.026(4)
C52 0.062(4) 0.073(5) 0.161(10) 0.012(6) 0.055(6) -0.015(4)
C64 0.131(9) 0.075(6) 0.108(8) 0.044(6) -0.024(7) -0.035(6)
C56 0.091(6) 0.120(8) 0.088(7) 0.059(6) 0.040(5) 0.026(5)
C66 0.103(7) 0.095(7) 0.126(10) 0.078(7) -0.016(6) -0.026(6)
C65 0.099(6) 0.065(5) 0.123(9) 0.050(6) 0.024(6) -0.018(4)
C63 0.114(8) 0.066(6) 0.126(10) 0.038(6) -0.032(7) -0.018(5)
C72 0.073(5) 0.077(6) 0.152(11) 0.037(7) -0.006(6) 0.009(4)
C71 0.079(6) 0.076(6) 0.137(10) 0.038(6) -0.021(6) -0.001(4)
C68 0.223(11) 0.215(10) 0.093(6) 0.089(6) -0.023(6) -0.148(9)
C73 0.100(7) 0.079(7) 0.144(11) 0.026(7) 0.006(7) 0.004(5)
C8 0.057(6) 0.039(5) 0.109(12) 0.044(7) -0.011(6) -0.008(4)
C9 0.080(8) 0.042(5) 0.069(8) 0.032(5) -0.018(6) 0.002(5)
C62 0.114(8) 0.059(5) 0.151(12) 0.043(6) 0.018(8) -0.005(5)
C76 0.173(10) 0.161(9) 0.106(7) 0.073(7) -0.034(7) -0.042(7)
C70 0.220(11) 0.218(10) 0.088(6) 0.091(6) -0.020(6) -0.146(9)
C74 0.178(10) 0.181(10) 0.108(7) 0.064(7) -0.038(7) -0.025(8)
C10 0.066(6) 0.032(4) 0.068(7) 0.014(4) 0.010(5) 0.014(4)
C9A 0.095(16) 0.080(16) 0.14(3) 0.095(18) 0.023(15) 0.024(12)
C8A 0.070(13) 0.046(10) 0.071(15) 0.031(10) -0.015(10) 0.005(8)
C10A 0.10(2) 0.031(9) 0.089(19) 0.022(10) -0.048(15) -0.007(11)
C75 0.173(9) 0.168(9) 0.104(7) 0.074(7) -0.035(6) -0.036(7)
C69 0.219(11) 0.215(10) 0.085(5) 0.093(6) -0.023(6) -0.149(9)

loop_
_atom_type_symbol
_atom_type_description
_atom_type_scat_dispersion_real
_atom_type_scat_dispersion_imag
_atom_type_scat_source
C C 0.0181 0.0091 'International Tables Vol C Tables 4.2.6.8 and 6.1.1.4'
H H 0.0000 0.0000 'International Tables Vol C Tables 4.2.6.8 and 6.1.1.4'
Ag Ag 0.1306 4.2820 'International Tables Vol C Tables 4.2.6.8 and 6.1.1.4'
Al Al 0.2130 0.2455 'International Tables Vol C Tables 4.2.6.8 and 6.1.1.4'
N N 0.0311 0.0180 'International Tables Vol C Tables 4.2.6.8 and 6.1.1.4'
O O 0.0492 0.0322 'International Tables Vol C Tables 4.2.6.8 and 6.1.1.4'
P P 0.2955 0.4335 'International Tables Vol C Tables 4.2.6.8 and 6.1.1.4'

loop_
_geom_angle_atom_site_label_1
_geom_angle_atom_site_label_2
_geom_angle_atom_site_label_3
_geom_angle
_geom_angle_site_symmetry_1
_geom_angle_site_symmetry_3
_geom_angle_publ_flag
O1 Ag1 P1 150.20(9) . . ?
O1 Ag1 P1 140.00(10) 2_656 . ?
O1 Ag1 O1 69.23(14) . 2_656 ?
O4 Al1 C61 131.35(16) . . ?
O3 Al1 O4 167.17(15) . . ?
O3 Al1 N2 102.81(15) . . ?
O3 Al1 N1 101.13(15) . . ?
O3 Al1 C61 35.83(15) . . ?
O2 Al1 O4 95.83(13) . . ?
O2 Al1 O3 71.35(13) . . ?
O2 Al1 N2 113.86(16) . . ?
O2 Al1 N1 110.40(16) . . ?
O2 Al1 C61 35.53(16) . . ?
N2 Al1 O4 82.46(14) . . ?
N2 Al1 N1 134.37(16) . . ?
N2 Al1 C61 113.31(17) . . ?
N1 Al1 O4 82.64(13) . . ?
N1 Al1 C61 108.88(17) . . ?
C53 P1 Ag1 111.77(18) . . ?
C53 P1 C57 109.8(3) . . ?
C53 P1 C49 110.0(3) . . ?
C57 P1 Ag1 106.91(19) . . ?
C49 P1 Ag1 108.31(19) . . ?
C49 P1 C57 110.0(2) . . ?
C1 O4 Al1 113.7(2) . . ?
C16 O4 Al1 113.5(2) . . ?
C16 O4 C1 112.9(3) . . ?
C61 O3 Al1 87.3(2) . . ?
C61 O2 Al1 88.2(3) . . ?
C17 N2 Al1 115.4(3) . . ?
C17 N2 C37 115.9(3) . . ?
C37 N2 Al1 128.5(3) . . ?
Ag1 O1 Ag1 110.77(14) . 2_656 ?
C61 O1 Ag1 125.1(3) . 2_656 ?
C61 O1 Ag1 122.4(3) . . ?
C25 N1 Al1 128.6(3) . . ?
C6 N1 Al1 115.3(3) . . ?
C6 N1 C25 114.7(3) . . ?
C6 C1 O4 112.3(3) . . ?
C11 C1 O4 120.0(3) . . ?
C11 C1 C6 127.4(4) . . ?
C17 C16 O4 113.1(3) . . ?
C15 C16 O4 120.2(4) . . ?
C15 C16 C17 126.3(4) . . ?
C30 C25 N1 119.7(4) . . ?
C26 C25 N1 119.2(4) . . ?
C26 C25 C30 121.1(4) . . ?
N2 C17 C18 128.9(4) . . ?
C16 C17 N2 115.5(4) . . ?
C16 C17 C18 115.6(4) . . ?
C15 C20 C19 121.8(4) . . ?
C38 C37 N2 120.3(4) . . ?
C38 C37 C42 120.1(4) . . ?
C42 C37 N2 119.6(4) . . ?
C6 C5 C4 121.3(4) . . ?
C25 C30 C29 117.3(5) . . ?
C25 C30 C31 121.9(4) . . ?
C29 C30 C31 120.8(4) . . ?
C1 C6 N1 115.9(4) . . ?
C5 C6 N1 128.9(4) . . ?
C5 C6 C1 115.0(4) . . ?
C1 C11 C3 115.6(4) . . ?
C1 C11 C12 117.3(4) . . ?
C3 C11 C12 127.1(4) . . ?
C16 C15 C20 115.6(4) . . ?
C16 C15 C12 116.7(4) . . ?
C20 C15 C12 127.7(4) . . ?
C11 C3 C4 120.3(4) . . ?
C20 C19 C18 119.6(4) . . ?
C20 C19 C21 119.7(4) . . ?
C18 C19 C21 120.7(4) . . ?
C37 C38 C39 119.4(5) . . ?
C37 C38 C46 122.1(4) . . ?
C39 C38 C46 118.5(5) . . ?
C11 C12 C13 109.3(4) . . ?
C15 C12 C11 107.2(3) . . ?
C15 C12 C14 111.6(4) . . ?
C15 C12 C13 109.5(4) . . ?
C14 C12 C11 111.1(4) . . ?
C14 C12 C13 108.0(4) . . ?
C37 C42 C43 122.0(4) . . ?
C41 C42 C37 118.9(5) . . ?
C41 C42 C43 119.1(5) . . ?
C19 C18 C17 120.7(4) . . ?
C40 C39 C38 120.1(5) . . ?
O3 C61 Al1 56.9(2) . . ?
O2 C61 Al1 56.3(2) . . ?
O2 C61 O3 113.2(4) . . ?
O1 C61 Al1 178.3(4) . . ?
O1 C61 O3 123.8(4) . . ?
O1 C61 O2 123.0(4) . . ?
C5 C4 C3 120.1(4) . . ?
C5 C4 C7 118.9(4) . . ?
C3 C4 C7 120.9(4) . . ?
C19 C21 C22 109.1(4) . . ?
C23 C21 C19 109.9(5) . . ?
C23 C21 C22 107.8(5) . . ?
C24 C21 C19 113.2(4) . . ?
C24 C21 C22 106.3(6) . . ?
C24 C21 C23 110.3(6) . . ?
C40 C41 C42 121.8(5) . . ?
C28 C29 C30 121.9(5) . . ?
C26 C34 C35 113.3(5) . . ?
C26 C34 C36 109.9(5) . . ?
C35 C34 C36 109.8(5) . . ?
C41 C40 C39 119.7(5) . . ?
C25 C26 C34 123.0(4) . . ?
C25 C26 C27 118.7(5) . . ?
C27 C26 C34 118.4(5) . . ?
C38 C46 C47 112.0(5) . . ?
C38 C46 C0AA 112.0(5) . . ?
C0AA C46 C47 109.3(5) . . ?
C30 C31 C32 113.8(4) . . ?
C30 C31 C33 112.8(5) . . ?
C32 C31 C33 108.1(4) . . ?
C55 C53 P1 108.9(5) . . ?
C54 C53 P1 110.8(5) . . ?
C54 C53 C55 106.4(6) . . ?
C56 C53 P1 114.6(5) . . ?
C56 C53 C55 108.5(7) . . ?
C56 C53 C54 107.4(6) . . ?
C42 C43 C44 108.6(6) . . ?
C45 C43 C42 113.1(5) . . ?
C45 C43 C44 112.1(6) . . ?
C60 C57 P1 109.9(4) . . ?
C60 C57 C59 108.7(6) . . ?
C58 C57 P1 108.1(4) . . ?
C58 C57 C60 106.8(6) . . ?
C58 C57 C59 108.2(6) . . ?
C59 C57 P1 114.9(4) . . ?
C51 C49 P1 109.4(4) . . ?
C50 C49 P1 109.6(5) . . ?
C50 C49 C51 104.3(6) . . ?
C50 C49 C52 111.7(7) . . ?
C52 C49 P1 115.0(5) . . ?
C52 C49 C51 106.1(6) . . ?
C27 C28 C29 120.2(4) . . ?
C28 C27 C26 120.9(5) . . ?
C4 C7 C10 106.1(6) . . ?
C4 C7 C9A 103.9(9) . . ?
C4 C7 C8A 114.3(8) . . ?
C8 C7 C4 113.6(6) . . ?
C8 C7 C10 102.9(8) . . ?
C9 C7 C4 112.3(6) . . ?
C9 C7 C8 113.1(9) . . ?
C9 C7 C10 107.9(8) . . ?
C8A C7 C9A 97.6(14) . . ?
C10A C7 C4 114.2(10) . . ?
C10A C7 C9A 105.9(18) . . ?
C10A C7 C8A 117.8(16) . . ?
C66 C67 C62 118.0(12) . . ?
C63 C64 C65 121.6(13) . . ?
C67 C66 C65 119.9(10) . . ?
C64 C65 C66 118.5(11) . . ?
C62 C63 C64 119.3(11) . . ?
C71 C72 C73 119.2(7) . . ?
C73 C71 C72 120.5(6) 2_757 . ?
C69 C68 C70 119.4(7) . 2_677 ?
C71 C73 C72 120.3(7) 2_757 . ?
C63 C62 C67 122.7(12) . . ?
C75 C76 C74 120.3(7) . 2_766 ?
C69 C70 C68 120.3(7) . 2_677 ?
C75 C74 C76 119.0(7) . 2_766 ?
C74 C75 C76 120.7(7) . . ?
C70 C69 C68 120.2(7) . . ?

loop_
_geom_bond_atom_site_label_1
_geom_bond_atom_site_label_2
_geom_bond_distance
_geom_bond_site_symmetry_2
_geom_bond_publ_flag
Ag1 P1 2.3416(12) . ?
Ag1 O1 2.249(4) . ?
Ag1 O1 2.284(3) 2_656 ?
Al1 O4 1.970(3) . ?
Al1 O3 1.870(3) . ?
Al1 O2 1.856(3) . ?
Al1 N2 1.878(4) . ?
Al1 N1 1.879(4) . ?
Al1 C61 2.230(4) . ?
P1 C53 1.890(6) . ?
P1 C57 1.908(6) . ?
P1 C49 1.898(5) . ?
O4 C1 1.407(5) . ?
O4 C16 1.400(5) . ?
O3 C61 1.307(6) . ?
O2 C61 1.297(5) . ?
N2 C17 1.399(5) . ?
N2 C37 1.439(5) . ?
O1 C61 1.266(6) . ?
N1 C25 1.436(5) . ?
N1 C6 1.396(5) . ?
C1 C6 1.396(5) . ?
C1 C11 1.370(6) . ?
C16 C17 1.385(6) . ?
C16 C15 1.384(5) . ?
C25 C30 1.408(7) . ?
C25 C26 1.403(7) . ?
C17 C18 1.407(6) . ?
C20 C15 1.393(6) . ?
C20 C19 1.393(7) . ?
C37 C38 1.382(6) . ?
C37 C42 1.411(6) . ?
C5 C6 1.392(6) . ?
C5 C4 1.400(6) . ?
C30 C29 1.412(6) . ?
C30 C31 1.499(7) . ?
C11 C3 1.408(6) . ?
C11 C12 1.532(5) . ?
C15 C12 1.528(6) . ?
C3 C4 1.410(6) . ?
C19 C18 1.406(6) . ?
C19 C21 1.534(6) . ?
C38 C39 1.401(7) . ?
C38 C46 1.517(7) . ?
C12 C14 1.531(6) . ?
C12 C13 1.536(6) . ?
C42 C41 1.372(7) . ?
C42 C43 1.528(8) . ?
C39 C40 1.387(8) . ?
C4 C7 1.535(7) . ?
C21 C22 1.544(8) . ?
C21 C23 1.530(8) . ?
C21 C24 1.505(9) . ?
C41 C40 1.368(8) . ?
C29 C28 1.373(8) . ?
C34 C26 1.515(7) . ?
C34 C35 1.521(9) . ?
C34 C36 1.535(8) . ?
C26 C27 1.408(6) . ?
C46 C47 1.536(8) . ?
C46 C0AA 1.526(8) . ?
C31 C32 1.526(7) . ?
C31 C33 1.530(7) . ?
C53 C55 1.540(9) . ?
C53 C54 1.524(9) . ?
C53 C56 1.520(10) . ?
C43 C45 1.518(10) . ?
C43 C44 1.529(10) . ?
C57 C60 1.510(8) . ?
C57 C58 1.491(10) . ?
C57 C59 1.529(9) . ?
C49 C51 1.544(8) . ?
C49 C50 1.516(10) . ?
C49 C52 1.538(10) . ?
C28 C27 1.368(9) . ?
C7 C8 1.529(12) . ?
C7 C9 1.437(12) . ?
C7 C10 1.658(13) . ?
C7 C9A 1.70(3) . ?
C7 C8A 1.54(2) . ?
C7 C10A 1.35(2) . ?
C67 C66 1.362(15) . ?
C67 C62 1.373(15) . ?
C64 C65 1.362(14) . ?
C64 C63 1.338(16) . ?
C66 C65 1.403(15) . ?
C63 C62 1.335(17) . ?
C72 C71 1.390(7) . ?
C72 C73 1.398(7) . ?
C71 C73 1.358(9) 2_757 ?
C68 C70 1.395(7) 2_677 ?
C68 C69 1.390(7) . ?
C76 C74 1.394(7) 2_766 ?
C76 C75 1.383(7) . ?
C70 C69 1.384(7) . ?
C74 C75 1.382(7) . ?

loop_
_publcif_info_exptl_table_extra_item
sin_theta_over_lambda_max

loop_
_publcif_info_exptl_table_header_item
?
